data_4121655
loop_
_publ_author_name
'Tamgho, Ingrid-Suzy'
'Hasheminasab, Abed'
'Engle, James T.'
'Nemykin, Victor N.'
'Ziegler, Christopher J.'

_publ_section_title
;
 A New Highly Fluorescent and Symmetric Pyrrole-BF2 Chromophore: BOPHY.
;
_journal_issue 15
_journal_name_full 'Journal of the American Chemical Society'
_journal_page_first 5623
_journal_paper_doi 10.1021/ja502477a
_journal_volume 136
_journal_year 2014
_chemical_formula_sum 'C14 H20 N4'
_chemical_formula_weight 244.34
_chemical_name_systematic
; 
 ? 
;
_space_group_IT_number 2
_symmetry_cell_setting triclinic
_symmetry_space_group_name_Hall '-P 1'
_symmetry_space_group_name_H-M 'P -1'
_atom_sites_solution_hydrogens geom
_atom_sites_solution_primary direct
_atom_sites_solution_secondary difmap
_audit_creation_method SHELXL-97
_cell_angle_alpha 89.782(3)
_cell_angle_beta 82.210(3)
_cell_angle_gamma 70.804(2)
_cell_formula_units_Z 2
_cell_length_a 8.9665(5)
_cell_length_b 9.2535(5)
_cell_length_c 9.3048(5)
_cell_measurement_reflns_used 5415
_cell_measurement_temperature 100(2)
_cell_measurement_theta_max 25.02
_cell_measurement_theta_min 2.76
_cell_volume 721.69(7)
_computing_cell_refinement 'Bruker SAINT'
_computing_data_collection 'Bruker APEX2'
_computing_data_reduction 'Bruker SAINT'
_computing_molecular_graphics 'Bruker SHELXTL'
_computing_publication_material 'Bruker SHELXTL'
_computing_structure_refinement 'SHELXL-97 (Sheldrick, 2008)'
_computing_structure_solution 'SHELXS-97 (Sheldrick, 2008)'
_diffrn_ambient_temperature 100(2)
_diffrn_measured_fraction_theta_full 0.997
_diffrn_measured_fraction_theta_max 0.997
_diffrn_measurement_device_type 'Bruker APEX-II CCD'
_diffrn_measurement_method '\f and \w scans'
_diffrn_radiation_monochromator graphite
_diffrn_radiation_source 'fine-focus sealed tube'
_diffrn_radiation_type MoK\a
_diffrn_radiation_wavelength 0.71073
_diffrn_reflns_av_R_equivalents 0.0207
_diffrn_reflns_av_sigmaI/netI 0.0194
_diffrn_reflns_limit_h_max 10
_diffrn_reflns_limit_h_min -10
_diffrn_reflns_limit_k_max 11
_diffrn_reflns_limit_k_min -10
_diffrn_reflns_limit_l_max 11
_diffrn_reflns_limit_l_min -11
_diffrn_reflns_number 10571
_diffrn_reflns_theta_full 25.02
_diffrn_reflns_theta_max 25.02
_diffrn_reflns_theta_min 2.21
_exptl_absorpt_coefficient_mu 0.070
_exptl_absorpt_correction_T_max 0.9848
_exptl_absorpt_correction_T_min 0.9705
_exptl_absorpt_correction_type multi-scan
_exptl_absorpt_process_details SADABS
_exptl_crystal_colour yellow
_exptl_crystal_density_diffrn 1.124
_exptl_crystal_density_meas ?
_exptl_crystal_density_method 'not measured'
_exptl_crystal_description Block
_exptl_crystal_F_000 264
_exptl_crystal_size_max 0.43
_exptl_crystal_size_mid 0.36
_exptl_crystal_size_min 0.22
_refine_diff_density_max 0.195
_refine_diff_density_min -0.185
_refine_diff_density_rms 0.036
_refine_ls_extinction_method none
_refine_ls_goodness_of_fit_ref 1.039
_refine_ls_hydrogen_treatment constr
_refine_ls_matrix_type full
_refine_ls_number_parameters 167
_refine_ls_number_reflns 2549
_refine_ls_number_restraints 0
_refine_ls_restrained_S_all 1.039
_refine_ls_R_factor_all 0.0469
_refine_ls_R_factor_gt 0.0408
_refine_ls_shift/su_max 0.000
_refine_ls_shift/su_mean 0.000
_refine_ls_structure_factor_coef Fsqd
_refine_ls_weighting_details 'calc w=1/[\s^2^(Fo^2^)+(0.0500P)^2^+0.3244P] where P=(Fo^2^+2Fc^2^)/3'
_refine_ls_weighting_scheme calc
_refine_ls_wR_factor_gt 0.1064
_refine_ls_wR_factor_ref 0.1112
_reflns_number_gt 2245
_reflns_number_total 2549
_reflns_threshold_expression >2sigma(I)
_cod_data_source_file ja502477a_si_003.cif
_cod_data_source_block 3
_cod_depositor_comments
;
The following automatic conversions were performed:

'_symmetry_cell_setting' value 'Triclinic' changed to 'triclinic'
according to
/usr/data/users/saulius/crontab/automatic-downloads/rss-feeds/ACS/lib/dictionaries/cif_core.dic
dictionary named 'cif_core.dic' version 2.4.2 from
2011-04-26.

'_exptl_absorpt_correction_type' value 'Multi-scan'
changed to 'multi-scan' according to
/usr/data/users/saulius/crontab/automatic-downloads/rss-feeds/ACS/lib/dictionaries/cif_core.dic
dictionary named 'cif_core.dic' version 2.4.2 from 2011-04-26.

Automatic conversion script
Id: cif_fix_values 2281 2013-09-26 08:29:07Z andrius 

 Adding full bibliography for 4121654--4121656.cif.

The following automatic conversions were performed:

'_exptl_crystal_density_meas' value 'not measured' was changed to '?'
- the value is perceived as not measured.

Automatic conversion script
Id: cif_fix_values 3008 2015-01-20 13:52:24Z robertas 
;
_cod_original_sg_symbol_H-M P-1
_cod_database_code 4121655

loop_
_symmetry_equiv_pos_as_xyz
'x, y, z'
'-x, -y, -z'

loop_
_atom_site_label
_atom_site_type_symbol
_atom_site_fract_x
_atom_site_fract_y
_atom_site_fract_z
_atom_site_U_iso_or_equiv
_atom_site_adp_type
_atom_site_occupancy
_atom_site_symmetry_multiplicity
_atom_site_calc_flag
_atom_site_refinement_flags
N1 N 0.34511(14) 0.23354(14) 0.60498(13) 0.0253(3) Uani 1 1 d .
H1 H 0.3695 0.3066 0.5567 0.030 Uiso 1 1 calc R
N2 N 0.07355(14) 0.44830(14) 0.51257(13) 0.0273(3) Uani 1 1 d .
N3 N 0.31522(15) 0.37077(14) 0.24457(13) 0.0271(3) Uani 1 1 d .
H3 H 0.2509 0.3984 0.3273 0.032 Uiso 1 1 calc R
N4 N 0.45997(14) 0.46964(13) 0.45558(13) 0.0242(3) Uani 1 1 d .
C5 C 0.62400(19) 0.0935(2) 0.64564(18) 0.0363(4) Uani 1 1 d .
H5A H 0.6749 0.0547 0.5470 0.054 Uiso 1 1 calc R
H5B H 0.6740 0.0205 0.7158 0.054 Uiso 1 1 calc R
H5C H 0.6370 0.1925 0.6646 0.054 Uiso 1 1 calc R
C1 C 0.45078(18) 0.11296(17) 0.66019(15) 0.0273(3) Uani 1 1 d .
C4 C 0.19350(17) 0.22463(16) 0.63576(16) 0.0260(3) Uani 1 1 d .
C7 C 0.05863(18) 0.33758(17) 0.59239(16) 0.0274(3) Uani 1 1 d .
H7 H -0.0447 0.3318 0.6226 0.033 Uiso 1 1 calc R
C2 C 0.36713(19) 0.02440(17) 0.72717(16) 0.0312(4) Uani 1 1 d .
H2 H 0.4113 -0.0673 0.7754 0.037 Uiso 1 1 calc R
C3 C 0.20542(19) 0.09264(17) 0.71208(16) 0.0302(4) Uani 1 1 d .
C6 C 0.0724(2) 0.0320(2) 0.7631(2) 0.0450(5) Uani 1 1 d .
H6A H -0.0279 0.1019 0.7373 0.067 Uiso 1 1 calc R
H6B H 0.0630 0.0237 0.8688 0.067 Uiso 1 1 calc R
H6C H 0.0952 -0.0693 0.7167 0.067 Uiso 1 1 calc R
C12 C 0.1208(2) 0.2957(2) 0.1208(2) 0.0495(5) Uani 1 1 d .
H12A H 0.1029 0.2262 0.1958 0.074 Uiso 1 1 calc R
H12B H 0.1181 0.2533 0.0252 0.074 Uiso 1 1 calc R
H12C H 0.0370 0.3958 0.1390 0.074 Uiso 1 1 calc R
C8 C 0.2799(2) 0.31380(19) 0.12444(17) 0.0336(4) Uani 1 1 d .
C11 C 0.46716(17) 0.37872(16) 0.21731(15) 0.0236(3) Uani 1 1 d .
C14 C 0.53429(17) 0.43583(15) 0.32464(15) 0.0232(3) Uani 1 1 d .
H14 H 0.6350 0.4494 0.3000 0.028 Uiso 1 1 calc R
C9 C 0.4100(2) 0.28421(19) 0.01882(17) 0.0350(4) Uani 1 1 d .
H9 H 0.4180 0.2436 -0.0766 0.042 Uiso 1 1 calc R
C10 C 0.52964(18) 0.32407(17) 0.07538(16) 0.0280(3) Uani 1 1 d .
C13 C 0.69383(19) 0.30532(19) 0.00045(17) 0.0354(4) Uani 1 1 d .
H13A H 0.7460 0.3562 0.0596 0.053 Uiso 1 1 calc R
H13B H 0.6868 0.3515 -0.0945 0.053 Uiso 1 1 calc R
H13C H 0.7562 0.1961 -0.0129 0.053 Uiso 1 1 calc R

loop_
_atom_site_aniso_label
_atom_site_aniso_U_11
_atom_site_aniso_U_22
_atom_site_aniso_U_33
_atom_site_aniso_U_23
_atom_site_aniso_U_13
_atom_site_aniso_U_12
N1 0.0272(7) 0.0248(6) 0.0235(6) 0.0005(5) 0.0011(5) -0.0098(5)
N2 0.0216(6) 0.0272(7) 0.0292(7) 0.0024(5) 0.0014(5) -0.0049(5)
N3 0.0274(7) 0.0330(7) 0.0222(6) -0.0003(5) 0.0012(5) -0.0138(6)
N4 0.0264(6) 0.0257(6) 0.0233(6) -0.0006(5) -0.0023(5) -0.0126(5)
C5 0.0312(9) 0.0399(9) 0.0351(9) -0.0051(7) -0.0067(7) -0.0074(7)
C1 0.0303(8) 0.0265(8) 0.0219(7) -0.0052(6) -0.0026(6) -0.0056(6)
C4 0.0253(8) 0.0246(8) 0.0252(7) -0.0004(6) 0.0040(6) -0.0075(6)
C7 0.0246(8) 0.0281(8) 0.0274(8) -0.0006(6) 0.0049(6) -0.0094(6)
C2 0.0384(9) 0.0235(8) 0.0278(8) 0.0014(6) -0.0026(7) -0.0057(7)
C3 0.0332(9) 0.0252(8) 0.0289(8) 0.0007(6) 0.0047(6) -0.0090(7)
C6 0.0407(10) 0.0375(10) 0.0539(11) 0.0134(8) 0.0061(8) -0.0144(8)
C12 0.0475(11) 0.0696(14) 0.0440(11) -0.0014(10) -0.0104(9) -0.0348(10)
C8 0.0375(9) 0.0385(9) 0.0300(8) 0.0001(7) -0.0070(7) -0.0190(7)
C11 0.0249(7) 0.0226(7) 0.0236(7) 0.0023(6) -0.0008(6) -0.0091(6)
C14 0.0239(7) 0.0219(7) 0.0237(7) 0.0023(6) -0.0005(6) -0.0085(6)
C9 0.0443(10) 0.0390(9) 0.0239(8) -0.0041(7) -0.0044(7) -0.0167(8)
C10 0.0319(8) 0.0269(8) 0.0240(8) 0.0017(6) -0.0010(6) -0.0095(7)
C13 0.0337(9) 0.0388(9) 0.0275(8) -0.0006(7) 0.0039(7) -0.0067(7)

loop_
_atom_type_symbol
_atom_type_description
_atom_type_scat_dispersion_real
_atom_type_scat_dispersion_imag
_atom_type_scat_source
C C 0.0033 0.0016 'International Tables Vol C Tables 4.2.6.8 and 6.1.1.4'
H H 0.0000 0.0000 'International Tables Vol C Tables 4.2.6.8 and 6.1.1.4'
N N 0.0061 0.0033 'International Tables Vol C Tables 4.2.6.8 and 6.1.1.4'

loop_
_geom_angle_atom_site_label_1
_geom_angle_atom_site_label_2
_geom_angle_atom_site_label_3
_geom_angle
_geom_angle_site_symmetry_3
C1 N1 C4 109.84(12) .
C1 N1 H1 125.1 .
C4 N1 H1 125.1 .
C7 N2 N2 112.71(14) 2_566
C8 N3 C11 109.59(12) .
C8 N3 H3 125.2 .
C11 N3 H3 125.2 .
C14 N4 N4 112.94(14) 2_666
C1 C5 H5A 109.5 .
C1 C5 H5B 109.5 .
H5A C5 H5B 109.5 .
C1 C5 H5C 109.5 .
H5A C5 H5C 109.5 .
H5B C5 H5C 109.5 .
N1 C1 C2 107.68(13) .
N1 C1 C5 121.90(14) .
C2 C1 C5 130.41(15) .
N1 C4 C3 107.38(13) .
N1 C4 C7 121.94(13) .
C3 C4 C7 130.68(14) .
N2 C7 C4 121.38(13) .
N2 C7 H7 119.3 .
C4 C7 H7 119.3 .
C1 C2 C3 108.42(14) .
C1 C2 H2 125.8 .
C3 C2 H2 125.8 .
C4 C3 C2 106.67(14) .
C4 C3 C6 126.58(15) .
C2 C3 C6 126.71(15) .
C3 C6 H6A 109.5 .
C3 C6 H6B 109.5 .
H6A C6 H6B 109.5 .
C3 C6 H6C 109.5 .
H6A C6 H6C 109.5 .
H6B C6 H6C 109.5 .
C8 C12 H12A 109.5 .
C8 C12 H12B 109.5 .
H12A C12 H12B 109.5 .
C8 C12 H12C 109.5 .
H12A C12 H12C 109.5 .
H12B C12 H12C 109.5 .
N3 C8 C9 107.77(14) .
N3 C8 C12 121.58(15) .
C9 C8 C12 130.64(15) .
N3 C11 C10 107.79(12) .
N3 C11 C14 121.45(13) .
C10 C11 C14 130.76(13) .
N4 C14 C11 120.80(13) .
N4 C14 H14 119.6 .
C11 C14 H14 119.6 .
C8 C9 C10 108.64(14) .
C8 C9 H9 125.7 .
C10 C9 H9 125.7 .
C11 C10 C9 106.22(13) .
C11 C10 C13 126.68(14) .
C9 C10 C13 127.06(14) .
C10 C13 H13A 109.5 .
C10 C13 H13B 109.5 .
H13A C13 H13B 109.5 .
C10 C13 H13C 109.5 .
H13A C13 H13C 109.5 .
H13B C13 H13C 109.5 .

loop_
_geom_bond_atom_site_label_1
_geom_bond_atom_site_label_2
_geom_bond_distance
_geom_bond_site_symmetry_2
N1 C1 1.3561(19) .
N1 C4 1.3801(19) .
N1 H1 0.8800 .
N2 C7 1.2948(19) .
N2 N2 1.401(2) 2_566
N3 C8 1.356(2) .
N3 C11 1.3777(18) .
N3 H3 0.8800 .
N4 C14 1.2931(18) .
N4 N4 1.394(2) 2_666
C5 C1 1.491(2) .
C5 H5A 0.9800 .
C5 H5B 0.9800 .
C5 H5C 0.9800 .
C1 C2 1.377(2) .
C4 C3 1.391(2) .
C4 C7 1.420(2) .
C7 H7 0.9500 .
C2 C3 1.405(2) .
C2 H2 0.9500 .
C3 C6 1.499(2) .
C6 H6A 0.9800 .
C6 H6B 0.9800 .
C6 H6C 0.9800 .
C12 C8 1.495(2) .
C12 H12A 0.9800 .
C12 H12B 0.9800 .
C12 H12C 0.9800 .
C8 C9 1.372(2) .
C11 C10 1.390(2) .
C11 C14 1.419(2) .
C14 H14 0.9500 .
C9 C10 1.406(2) .
C9 H9 0.9500 .
C10 C13 1.496(2) .
C13 H13A 0.9800 .
C13 H13B 0.9800 .
C13 H13C 0.9800 .
